data_4344274
loop_
_publ_author_name
'Wang, Y.'
'Zhang, H.'
'Yu, X.'
'Huang, C.'
'Sun, Q.'

_publ_section_title
;
 Synthesis, structure and spectral properties of a novel molybdoantimonate
 Na Sb Mo O5
;
_journal_name_full 'Inorganic Chemistry Communications'
_journal_page_first 21
_journal_page_last 23
_journal_volume 7
_journal_year 2004
_chemical_formula_sum 'Mo Na O5 Sb'
_chemical_name_systematic 'Na Sb Mo O5'
_space_group_IT_number 14
_symmetry_space_group_name_Hall '-P 2ybc'
_symmetry_space_group_name_H-M 'P 1 21/c 1'
_cell_angle_alpha 90
_cell_angle_beta 102.984
_cell_angle_gamma 90
_cell_formula_units_Z 4
_cell_length_a 8.5743
_cell_length_b 10.9256
_cell_length_c 5.5985
_cell_volume 511.055
_citation_journal_id_ASTM ICCOFP
_cod_data_source_file Wang_ICCOFP_2004_1045.cif
_cod_data_source_block Mo1Na1O5Sb1
_cod_original_cell_volume 511.0549
_cod_original_formula_sum 'Mo1 Na1 O5 Sb1'
_cod_database_code 4344274

loop_
_symmetry_equiv_pos_as_xyz
x,y,z
-x,y+1/2,-z+1/2
-x,-y,-z
x,-y-1/2,z-1/2

loop_
_atom_site_label
_atom_site_type_symbol
_atom_site_fract_x
_atom_site_fract_y
_atom_site_fract_z
_atom_site_occupancy
_atom_site_U_iso_or_equiv
Na1 Na+1 0.411 0.14117 -0.0353 1 0.0
O2 O-2 0.2545 0.043 0.2503 1 0.0
Mo1 Mo+6 0.29836 -0.09232 0.4418 1 0.0
O4 O-2 0.1141 -0.1724 0.4185 1 0.0
O1 O-2 0.1625 0.2396 -0.0487 1 0.0
O5 O-2 0.3709 -0.0475 0.7415 1 0.0
O3 O-2 0.4362 -0.1816 0.3405 1 0.0
Sb1 Sb+3 0.04885 0.16083 0.17699 1 0.0
